data_4108400
loop_
_publ_author_name
'Yoshiaki Nakao'
'Shiro Ebata'
'Akira Yada'
'Tamejiro Hiyama'
'Masashi Ikawa'
'Sensuke Ogoshi'

_publ_section_title
;
 Intramolecular Arylcyanation of Alkenes Catalyzed by Nickel/AlMe2Cl
;
_journal_name_full 'Journal of the American Chemical Society'
_journal_page_first 12874
_journal_page_last 12875
_journal_paper_doi 10.1021/ja805088r
_journal_volume 130
_journal_year 2008
_chemical_formula_sum 'C24 H22 N2'
_chemical_formula_weight 338.44
_chemical_name_systematic
; 
 ? 
;
_space_group_IT_number 2
_symmetry_cell_setting triclinic
_symmetry_space_group_name_Hall '-P 1'
_symmetry_space_group_name_H-M 'P -1'
_atom_sites_solution_hydrogens geom
_atom_sites_solution_primary direct
_atom_sites_solution_secondary difmap
_audit_creation_method SHELXL-97
_cell_angle_alpha 70.579(3)
_cell_angle_beta 69.775(3)
_cell_angle_gamma 60.317(3)
_cell_formula_units_Z 2
_cell_length_a 9.872(2)
_cell_length_b 9.8736(19)
_cell_length_c 12.086(2)
_cell_measurement_reflns_used 2785
_cell_measurement_temperature 300(2)
_cell_measurement_theta_max 27.03
_cell_measurement_theta_min 2.43
_cell_volume 941.4(3)
_computing_cell_refinement 'Bruker SMART'
_computing_data_collection 'Bruker SMART'
_computing_data_reduction 'Bruker SAINT'
_computing_molecular_graphics 'Bruker SHELXTL'
_computing_publication_material 'Bruker SHELXTL'
_computing_structure_refinement 'SHELXL-97 (Sheldrick, 1997)'
_computing_structure_solution 'SHELXS-97 (Sheldrick, 1990)'
_diffrn_ambient_temperature 300(2)
_diffrn_detector_area_resol_mean 8.366
_diffrn_measured_fraction_theta_full 0.983
_diffrn_measured_fraction_theta_max 0.983
_diffrn_measurement_device_type 'CCD area detector'
_diffrn_measurement_method 'phi and omega scans'
_diffrn_radiation_monochromator graphite
_diffrn_radiation_source 'fine-focus sealed tube'
_diffrn_radiation_type MoK\a
_diffrn_radiation_wavelength 0.71073
_diffrn_reflns_av_R_equivalents 0.0125
_diffrn_reflns_av_sigmaI/netI 0.0206
_diffrn_reflns_limit_h_max 8
_diffrn_reflns_limit_h_min -11
_diffrn_reflns_limit_k_max 10
_diffrn_reflns_limit_k_min -11
_diffrn_reflns_limit_l_max 12
_diffrn_reflns_limit_l_min -14
_diffrn_reflns_number 5161
_diffrn_reflns_theta_full 25.50
_diffrn_reflns_theta_max 25.50
_diffrn_reflns_theta_min 1.83
_exptl_absorpt_coefficient_mu 0.070
_exptl_absorpt_correction_T_max 0.9659
_exptl_absorpt_correction_T_min 0.9659
_exptl_absorpt_correction_type empirical
_exptl_crystal_colour colorless
_exptl_crystal_density_diffrn 1.194
_exptl_crystal_density_meas 0
_exptl_crystal_description prism
_exptl_crystal_F_000 360
_exptl_crystal_size_max 0.50
_exptl_crystal_size_mid 0.50
_exptl_crystal_size_min 0.50
_refine_diff_density_max 0.177
_refine_diff_density_min -0.174
_refine_diff_density_rms 0.041
_refine_ls_extinction_method none
_refine_ls_goodness_of_fit_ref 1.075
_refine_ls_hydrogen_treatment mixed
_refine_ls_matrix_type full
_refine_ls_number_parameters 236
_refine_ls_number_reflns 3439
_refine_ls_number_restraints 0
_refine_ls_restrained_S_all 1.075
_refine_ls_R_factor_all 0.0521
_refine_ls_R_factor_gt 0.0463
_refine_ls_shift/su_max 0.000
_refine_ls_shift/su_mean 0.000
_refine_ls_structure_factor_coef Fsqd
_refine_ls_weighting_details 'calc w=1/[\s^2^(Fo^2^)+(0.0814P)^2^+0.0822P] where P=(Fo^2^+2Fc^2^)/3'
_refine_ls_weighting_scheme calc
_refine_ls_wR_factor_gt 0.1314
_refine_ls_wR_factor_ref 0.1366
_reflns_number_gt 2943
_reflns_number_total 3439
_reflns_threshold_expression >2sigma(I)
_cod_data_source_file ja805088r_si_001.cif
_cod_data_source_block 1ebt
_cod_database_code 4108400

loop_
_symmetry_equiv_pos_as_xyz
'x, y, z'
'-x, -y, -z'

loop_
_atom_site_label
_atom_site_type_symbol
_atom_site_fract_x
_atom_site_fract_y
_atom_site_fract_z
_atom_site_U_iso_or_equiv
_atom_site_adp_type
_atom_site_occupancy
_atom_site_symmetry_multiplicity
_atom_site_calc_flag
_atom_site_refinement_flags
N1 N 0.32442(13) 0.83535(12) 0.06693(9) 0.0487(3) Uani 1 1 d .
C17 C 0.21599(14) 1.14171(13) 0.15450(10) 0.0423(3) Uani 1 1 d .
H17 H 0.3288 1.0655 0.1395 0.051 Uiso 1 1 calc R
C8 C 0.30787(15) 0.94104(15) -0.04415(11) 0.0468(3) Uani 1 1 d .
C2 C 0.12321(14) 1.08802(14) 0.10716(10) 0.0428(3) Uani 1 1 d .
C18 C 0.16283(15) 1.14451(15) 0.28802(11) 0.0463(3) Uani 1 1 d .
C1 C 0.17555(15) 0.90873(14) 0.15313(11) 0.0474(3) Uani 1 1 d .
H1A H 0.1942 0.8769 0.2336 0.057 Uiso 1 1 calc R
H1B H 0.0950 0.8788 0.1544 0.057 Uiso 1 1 calc R
C3 C 0.19075(15) 1.09219(15) -0.02688(11) 0.0462(3) Uani 1 1 d .
C24 C 0.20711(16) 1.29797(16) 0.08504(12) 0.0496(3) Uani 1 1 d .
C16 C -0.05728(15) 1.18363(16) 0.14147(13) 0.0547(3) Uani 1 1 d .
H16A H -0.0841 1.2948 0.1111 0.082 Uiso 1 1 calc R
H16B H -0.0925 1.1649 0.2275 0.082 Uiso 1 1 calc R
H16C H -0.1089 1.1515 0.1075 0.082 Uiso 1 1 calc R
C7 C 0.38971(17) 0.91153(19) -0.15877(13) 0.0584(4) Uani 1 1 d .
H7 H 0.4684 0.8109 -0.1706 0.070 Uiso 1 1 calc R
C19 C 0.24351(18) 1.01522(18) 0.36877(13) 0.0592(4) Uani 1 1 d .
H19 H 0.3297 0.9265 0.3409 0.071 Uiso 1 1 calc R
N2 N 0.19830(18) 1.42075(15) 0.03417(12) 0.0699(4) Uani 1 1 d .
C4 C 0.15333(18) 1.21541(18) -0.12390(12) 0.0579(4) Uani 1 1 d .
H4 H 0.0749 1.3163 -0.1125 0.070 Uiso 1 1 calc R
C23 C 0.03523(18) 1.27501(18) 0.33217(14) 0.0620(4) Uani 1 1 d .
H23 H -0.0203 1.3635 0.2796 0.074 Uiso 1 1 calc R
C10 C 0.40410(17) 0.56722(15) 0.19295(13) 0.0556(4) Uani 1 1 d .
C6 C 0.3504(2) 1.0371(2) -0.25537(13) 0.0671(4) Uani 1 1 d .
H6 H 0.4036 1.0198 -0.3331 0.081 Uiso 1 1 calc R
C9 C 0.38005(19) 0.66697(16) 0.07067(13) 0.0581(4) Uani 1 1 d .
H9A H 0.4802 0.6304 0.0121 0.070 Uiso 1 1 calc R
H9B H 0.3025 0.6535 0.0486 0.070 Uiso 1 1 calc R
C5 C 0.2348(2) 1.1862(2) -0.23898(13) 0.0691(4) Uani 1 1 d .
H5 H 0.2109 1.2683 -0.3054 0.083 Uiso 1 1 calc R
C22 C -0.0101(2) 1.2743(2) 0.45441(16) 0.0797(5) Uani 1 1 d .
H22 H -0.0968 1.3618 0.4836 0.096 Uiso 1 1 calc R
C12 C 0.3339(3) 0.3926(2) 0.37167(17) 0.0838(5) Uani 1 1 d .
H12 H 0.2694 0.3403 0.4159 0.101 Uiso 1 1 calc R
C11 C 0.3105(2) 0.48773(18) 0.26116(15) 0.0689(4) Uani 1 1 d .
H11 H 0.2295 0.4990 0.2314 0.083 Uiso 1 1 calc R
C21 C 0.0722(2) 1.1455(3) 0.53217(15) 0.0827(6) Uani 1 1 d .
H21 H 0.0425 1.1460 0.6140 0.099 Uiso 1 1 calc R
C15 C 0.5228(2) 0.5492(2) 0.23942(16) 0.0768(5) Uani 1 1 d .
H15 H 0.5871 0.6020 0.1960 0.092 Uiso 1 1 calc R
C20 C 0.1976(2) 1.0166(2) 0.48959(14) 0.0765(5) Uani 1 1 d .
H20 H 0.2527 0.9288 0.5427 0.092 Uiso 1 1 calc R
C13 C 0.4511(3) 0.3755(2) 0.41588(17) 0.0914(6) Uani 1 1 d .
H13 H 0.4673 0.3114 0.4908 0.110 Uiso 1 1 calc R
C14 C 0.5461(2) 0.4527(3) 0.35040(19) 0.0975(7) Uani 1 1 d .
H14 H 0.6270 0.4400 0.3811 0.117 Uiso 1 1 calc R

loop_
_atom_site_aniso_label
_atom_site_aniso_U_11
_atom_site_aniso_U_22
_atom_site_aniso_U_33
_atom_site_aniso_U_23
_atom_site_aniso_U_13
_atom_site_aniso_U_12
N1 0.0545(6) 0.0457(6) 0.0464(6) -0.0154(5) -0.0066(5) -0.0209(5)
C17 0.0423(6) 0.0410(6) 0.0424(6) -0.0099(5) -0.0076(5) -0.0171(5)
C8 0.0490(7) 0.0562(7) 0.0447(7) -0.0148(5) -0.0083(5) -0.0280(6)
C2 0.0447(6) 0.0444(6) 0.0407(6) -0.0095(5) -0.0079(5) -0.0205(5)
C18 0.0494(7) 0.0528(7) 0.0428(7) -0.0115(5) -0.0072(5) -0.0269(6)
C1 0.0544(7) 0.0462(7) 0.0437(7) -0.0118(5) -0.0049(5) -0.0252(6)
C3 0.0510(7) 0.0531(7) 0.0427(7) -0.0106(5) -0.0101(5) -0.0277(6)
C24 0.0556(7) 0.0519(7) 0.0468(7) -0.0119(6) -0.0086(5) -0.0276(6)
C16 0.0455(7) 0.0602(8) 0.0570(8) -0.0127(6) -0.0104(6) -0.0217(6)
C7 0.0565(8) 0.0755(9) 0.0517(8) -0.0257(7) -0.0026(6) -0.0325(7)
C19 0.0628(8) 0.0662(9) 0.0517(8) -0.0045(6) -0.0181(6) -0.0310(7)
N2 0.0911(10) 0.0591(7) 0.0663(8) -0.0036(6) -0.0158(7) -0.0437(7)
C4 0.0673(9) 0.0613(8) 0.0487(8) -0.0049(6) -0.0175(6) -0.0309(7)
C23 0.0624(8) 0.0661(9) 0.0557(8) -0.0243(7) -0.0045(6) -0.0243(7)
C10 0.0581(8) 0.0433(7) 0.0605(8) -0.0203(6) -0.0107(6) -0.0136(6)
C6 0.0744(10) 0.0999(13) 0.0412(8) -0.0203(8) -0.0011(7) -0.0514(10)
C9 0.0679(9) 0.0482(7) 0.0598(8) -0.0196(6) -0.0152(7) -0.0200(6)
C5 0.0866(11) 0.0867(11) 0.0433(8) -0.0010(7) -0.0183(7) -0.0487(10)
C22 0.0727(10) 0.1056(14) 0.0703(11) -0.0486(11) 0.0099(8) -0.0426(10)
C12 0.1008(14) 0.0661(10) 0.0747(12) -0.0154(9) -0.0011(10) -0.0397(10)
C11 0.0795(10) 0.0590(9) 0.0753(11) -0.0218(8) -0.0115(8) -0.0334(8)
C21 0.0935(13) 0.1371(17) 0.0428(8) -0.0209(10) -0.0007(8) -0.0753(13)
C15 0.0643(10) 0.0918(12) 0.0685(10) -0.0097(9) -0.0158(8) -0.0325(9)
C20 0.0881(12) 0.1021(13) 0.0487(9) 0.0023(8) -0.0208(8) -0.0547(11)
C13 0.0926(14) 0.0748(12) 0.0659(11) -0.0021(9) -0.0109(10) -0.0177(10)
C14 0.0703(11) 0.1241(17) 0.0790(13) -0.0131(12) -0.0288(10) -0.0242(11)

loop_
_atom_type_symbol
_atom_type_description
_atom_type_scat_dispersion_real
_atom_type_scat_dispersion_imag
_atom_type_scat_source
C C 0.0033 0.0016 'International Tables Vol C Tables 4.2.6.8 and 6.1.1.4'
H H 0.0000 0.0000 'International Tables Vol C Tables 4.2.6.8 and 6.1.1.4'
N N 0.0061 0.0033 'International Tables Vol C Tables 4.2.6.8 and 6.1.1.4'

loop_
_geom_angle_atom_site_label_1
_geom_angle_atom_site_label_2
_geom_angle_atom_site_label_3
_geom_angle
C8 N1 C9 118.15(10)
C8 N1 C1 105.74(10)
C9 N1 C1 116.22(11)
C24 C17 C18 109.53(10)
C24 C17 C2 110.13(10)
C18 C17 C2 115.39(10)
C24 C17 H17 107.1
C18 C17 H17 107.1
C2 C17 H17 107.1
C7 C8 C3 120.88(13)
C7 C8 N1 128.79(13)
C3 C8 N1 110.32(11)
C3 C2 C16 114.37(10)
C3 C2 C1 99.96(9)
C16 C2 C1 112.56(10)
C3 C2 C17 108.47(9)
C16 C2 C17 112.04(10)
C1 C2 C17 108.69(10)
C23 C18 C19 118.31(13)
C23 C18 C17 121.59(12)
C19 C18 C17 120.09(12)
N1 C1 C2 104.53(10)
N1 C1 H1A 110.8
C2 C1 H1A 110.8
N1 C1 H1B 110.8
C2 C1 H1B 110.8
H1A C1 H1B 108.9
C4 C3 C8 120.48(12)
C4 C3 C2 130.65(12)
C8 C3 C2 108.87(11)
N2 C24 C17 178.03(14)
C2 C16 H16A 109.5
C2 C16 H16B 109.5
H16A C16 H16B 109.5
C2 C16 H16C 109.5
H16A C16 H16C 109.5
H16B C16 H16C 109.5
C8 C7 C6 117.80(14)
C8 C7 H7 121.1
C6 C7 H7 121.1
C20 C19 C18 120.72(16)
C20 C19 H19 119.6
C18 C19 H19 119.6
C3 C4 C5 118.82(14)
C3 C4 H4 120.6
C5 C4 H4 120.6
C18 C23 C22 120.28(15)
C18 C23 H23 119.9
C22 C23 H23 119.9
C15 C10 C11 118.01(15)
C15 C10 C9 120.93(14)
C11 C10 C9 121.04(14)
C5 C6 C7 121.60(13)
C5 C6 H6 119.2
C7 C6 H6 119.2
N1 C9 C10 112.08(11)
N1 C9 H9A 109.2
C10 C9 H9A 109.2
N1 C9 H9B 109.2
C10 C9 H9B 109.2
H9A C9 H9B 107.9
C6 C5 C4 120.41(14)
C6 C5 H5 119.8
C4 C5 H5 119.8
C21 C22 C23 120.25(17)
C21 C22 H22 119.9
C23 C22 H22 119.9
C13 C12 C11 119.65(18)
C13 C12 H12 120.2
C11 C12 H12 120.2
C12 C11 C10 121.71(17)
C12 C11 H11 119.1
C10 C11 H11 119.1
C20 C21 C22 119.86(15)
C20 C21 H21 120.1
C22 C21 H21 120.1
C10 C15 C14 119.91(18)
C10 C15 H15 120.0
C14 C15 H15 120.0
C21 C20 C19 120.57(16)
C21 C20 H20 119.7
C19 C20 H20 119.7
C12 C13 C14 120.08(18)
C12 C13 H13 120.0
C14 C13 H13 120.0
C13 C14 C15 120.63(19)
C13 C14 H14 119.7
C15 C14 H14 119.7

loop_
_geom_bond_atom_site_label_1
_geom_bond_atom_site_label_2
_geom_bond_distance
N1 C8 1.4033(16)
N1 C9 1.4597(17)
N1 C1 1.4693(16)
C17 C24 1.4657(18)
C17 C18 1.5199(17)
C17 C2 1.5787(16)
C17 H17 0.9800
C8 C7 1.3849(18)
C8 C3 1.3925(18)
C2 C3 1.5187(17)
C2 C16 1.5237(17)
C2 C1 1.5324(17)
C18 C23 1.3844(19)
C18 C19 1.3851(19)
C1 H1A 0.9700
C1 H1B 0.9700
C3 C4 1.3775(18)
C24 N2 1.1367(17)
C16 H16A 0.9600
C16 H16B 0.9600
C16 H16C 0.9600
C7 C6 1.388(2)
C7 H7 0.9300
C19 C20 1.374(2)
C19 H19 0.9300
C4 C5 1.388(2)
C4 H4 0.9300
C23 C22 1.386(2)
C23 H23 0.9300
C10 C15 1.380(2)
C10 C11 1.383(2)
C10 C9 1.501(2)
C6 C5 1.372(2)
C6 H6 0.9300
C9 H9A 0.9700
C9 H9B 0.9700
C5 H5 0.9300
C22 C21 1.368(3)
C22 H22 0.9300
C12 C13 1.351(3)
C12 C11 1.372(2)
C12 H12 0.9300
C11 H11 0.9300
C21 C20 1.361(3)
C21 H21 0.9300
C15 C14 1.381(3)
C15 H15 0.9300
C20 H20 0.9300
C13 C14 1.372(3)
C13 H13 0.9300
C14 H14 0.9300
